data_7218599
loop_
_publ_author_name
'Hu, Fangyu'
'Xie, shoulei'
'Jiang, Liming'
'Shen, Zhiquan'

_publ_section_title
;
 Living cationic ring-opening polymerization of 2-oxazolines initiated by
 rare-earth metal triflates
;
_journal_name_full 'RSC Adv.'
_journal_paper_doi 10.1039/C4RA11404C
_journal_year 2014
_chemical_formula_moiety 'C26 H30 F24 N6 O28 S8 Sc4'
_chemical_formula_sum 'C26 H30 F24 N6 O28 S8 Sc4'
_chemical_formula_weight 1766.88
_chemical_name_systematic
; 
 ? 
;
_space_group_IT_number 14
_symmetry_cell_setting monoclinic
_symmetry_space_group_name_Hall '-P 2yn'
_symmetry_space_group_name_H-M 'P 1 21/n 1'
_atom_sites_solution_hydrogens geom
_atom_sites_solution_primary direct
_atom_sites_solution_secondary difmap
_audit_creation_method SHELXL-97
_cell_angle_alpha 90.00
_cell_angle_beta 105.464(7)
_cell_angle_gamma 90.00
_cell_formula_units_Z 2
_cell_length_a 15.0545(11)
_cell_length_b 12.7946(7)
_cell_length_c 17.3150(10)
_cell_measurement_reflns_used 3524
_cell_measurement_temperature 170(2)
_cell_measurement_theta_max 29.2651
_cell_measurement_theta_min 3.1780
_cell_volume 3214.4(4)
_computing_cell_refinement 'CrysAlis PRO (Agilent Technologies, 2011)'
_computing_data_collection 'CrysAlis PRO'
_computing_data_reduction 'CrysAlis PRO'
_computing_molecular_graphics 'OLEX2 (Dolomanov et al., 2009)'
_computing_publication_material OLEX2
_computing_structure_refinement 'SHELXL-97 (Sheldrick, 2008)'
_computing_structure_solution 'SHELXS-97 (Sheldrick, 2008)'
_diffrn_ambient_temperature 170(2)
_diffrn_detector_area_resol_mean 10.3592
_diffrn_measured_fraction_theta_full 0.998
_diffrn_measured_fraction_theta_max 0.998
_diffrn_measurement_device_type 'Xcalibur, Atlas, Gemini ultra'
_diffrn_measurement_method '\w scans'
_diffrn_radiation_monochromator graphite
_diffrn_radiation_source 'fine-focus sealed tube'
_diffrn_radiation_type MoK\a
_diffrn_radiation_wavelength 0.71073
_diffrn_reflns_av_R_equivalents 0.0353
_diffrn_reflns_av_sigmaI/netI 0.0509
_diffrn_reflns_limit_h_max 15
_diffrn_reflns_limit_h_min -18
_diffrn_reflns_limit_k_max 15
_diffrn_reflns_limit_k_min -13
_diffrn_reflns_limit_l_max 18
_diffrn_reflns_limit_l_min -20
_diffrn_reflns_number 13620
_diffrn_reflns_theta_full 25.35
_diffrn_reflns_theta_max 25.35
_diffrn_reflns_theta_min 3.18
_exptl_absorpt_coefficient_mu 0.814
_exptl_absorpt_correction_T_max 0.8542
_exptl_absorpt_correction_T_min 0.7474
_exptl_absorpt_correction_type multi-scan
_exptl_absorpt_process_details
;
CrysAlis PRO (Agilent Technologies, 2011) 
;
_exptl_crystal_colour colorless
_exptl_crystal_density_diffrn 1.826
_exptl_crystal_density_method 'not measured'
_exptl_crystal_description platelet
_exptl_crystal_F_000 1760
_exptl_crystal_size_max 0.38
_exptl_crystal_size_mid 0.32
_exptl_crystal_size_min 0.20
_refine_diff_density_max 0.717
_refine_diff_density_min -0.466
_refine_diff_density_rms 0.086
_refine_ls_extinction_method none
_refine_ls_goodness_of_fit_ref 1.023
_refine_ls_hydrogen_treatment mixed
_refine_ls_matrix_type full
_refine_ls_number_parameters 455
_refine_ls_number_reflns 5867
_refine_ls_number_restraints 0
_refine_ls_restrained_S_all 1.023
_refine_ls_R_factor_all 0.0834
_refine_ls_R_factor_gt 0.0558
_refine_ls_shift/su_max 0.001
_refine_ls_shift/su_mean 0.000
_refine_ls_structure_factor_coef Fsqd
_refine_ls_weighting_details 'calc w=1/[\s^2^(Fo^2^)+(0.0655P)^2^+6.8172P] where P=(Fo^2^+2Fc^2^)/3'
_refine_ls_weighting_scheme calc
_refine_ls_wR_factor_gt 0.1358
_refine_ls_wR_factor_ref 0.1558
_reflns_number_gt 4238
_reflns_number_total 5867
_reflns_threshold_expression >2sigma(I)
_cod_data_source_file c4ra11404c2.cif
_cod_data_source_block 130619_hfy_et
_cod_original_cell_volume 3214.4(3)
_cod_original_sg_symbol_H-M 'P 21/n'
_cod_database_code 7218599

loop_
_symmetry_equiv_pos_as_xyz
'x, y, z'
'-x+1/2, y+1/2, -z+1/2'
'-x, -y, -z'
'x-1/2, -y-1/2, z-1/2'

loop_
_atom_site_label
_atom_site_type_symbol
_atom_site_fract_x
_atom_site_fract_y
_atom_site_fract_z
_atom_site_U_iso_or_equiv
_atom_site_adp_type
_atom_site_occupancy
_atom_site_symmetry_multiplicity
_atom_site_calc_flag
_atom_site_refinement_flags
_atom_site_disorder_assembly
_atom_site_disorder_group
Sc1 Sc 0.54591(5) 0.89624(6) 0.02179(4) 0.0274(2) Uani 1 1 d . . .
Sc2 Sc 0.44230(5) 1.00339(6) 0.17511(4) 0.0282(2) Uani 1 1 d . . .
S1 S 0.53734(8) 0.76580(8) 0.19013(6) 0.0341(3) Uani 1 1 d . . .
S2 S 0.66018(9) 1.09275(11) 0.27043(7) 0.0509(4) Uani 1 1 d . . .
S3 S 0.35475(15) 1.23370(13) 0.10389(11) 0.0433(5) Uani 0.700(2) 1 d P A 1
S3A S 0.4128(4) 1.2617(3) 0.1215(3) 0.0433(5) Uani 0.300(2) 1 d P A 2
S4 S 0.23376(9) 0.88837(11) 0.10120(8) 0.0501(3) Uani 1 1 d . A .
F1 F 0.4010(2) 0.6552(2) 0.10381(19) 0.0649(9) Uani 1 1 d . . .
F2 F 0.5279(3) 0.5719(2) 0.1496(2) 0.0810(11) Uani 1 1 d . . .
F3 F 0.4440(3) 0.6127(3) 0.2271(2) 0.0779(11) Uani 1 1 d . . .
F4 F 0.6543(5) 1.0725(6) 0.4148(3) 0.167(3) Uani 1 1 d . . .
F5 F 0.7173(3) 1.2158(4) 0.3914(3) 0.1254(18) Uani 1 1 d . . .
F6 F 0.5733(4) 1.1969(6) 0.3534(5) 0.201(4) Uani 1 1 d . . .
F7 F 0.3953(6) 1.3846(4) 0.2045(4) 0.117(2) Uani 0.700(2) 1 d P A 1
F7A F 0.2790(14) 1.3284(10) 0.1782(8) 0.117(2) Uani 0.300(2) 1 d P A 2
F8 F 0.5003(4) 1.3502(4) 0.1427(4) 0.0766(16) Uani 0.700(2) 1 d P A 1
F8A F 0.2358(10) 1.2146(11) 0.0750(10) 0.0766(16) Uani 0.300(2) 1 d P A 2
F9 F 0.3692(5) 1.4299(4) 0.0812(4) 0.104(2) Uani 0.700(2) 1 d P A 1
F9A F 0.2706(13) 1.3796(9) 0.0609(9) 0.104(2) Uani 0.300(2) 1 d P A 2
F10 F 0.1343(3) 1.0191(4) 0.1565(3) 0.1205(18) Uani 1 1 d . A .
F11 F 0.1196(3) 1.0305(5) 0.0328(3) 0.1278(19) Uani 1 1 d . A .
F12 F 0.0592(3) 0.8992(4) 0.0816(3) 0.129(2) Uani 1 1 d . A .
O1 O 0.52157(18) 0.9975(2) -0.07021(15) 0.0262(6) Uani 1 1 d . . .
O2 O 0.5705(2) 0.7857(2) 0.12008(17) 0.0362(7) Uani 1 1 d . . .
O3 O 0.4664(2) 0.8411(2) 0.19574(18) 0.0373(7) Uani 1 1 d . . .
O4 O 0.6054(2) 0.7456(3) 0.26212(18) 0.0475(8) Uani 1 1 d . . .
O5 O 0.5760(2) 1.0305(3) 0.24416(18) 0.0482(9) Uani 1 1 d . . .
O6 O 0.7409(3) 1.0315(4) 0.2918(3) 0.1009(17) Uani 1 1 d . . .
O7 O 0.6619(4) 1.1779(5) 0.2202(3) 0.119(2) Uani 1 1 d . . .
O8 O 0.4098(3) 1.1642(2) 0.16788(18) 0.0479(9) Uani 1 1 d . . .
O9 O 0.3847(3) 1.2188(3) 0.0311(2) 0.0555(10) Uani 1 1 d . . .
O10 O 0.2599(4) 1.2524(5) 0.1005(4) 0.0573(15) Uani 0.700(2) 1 d P A 1
O10A O 0.4573(13) 1.3512(15) 0.1546(13) 0.0573(15) Uani 0.300(2) 1 d P A 2
O11 O 0.3046(2) 0.9702(2) 0.11846(18) 0.0390(7) Uani 1 1 d . . .
O12 O 0.2400(4) 0.8212(4) 0.1682(3) 0.1049(19) Uani 1 1 d . . .
O13 O 0.2204(3) 0.8425(4) 0.0253(3) 0.0955(17) Uani 1 1 d . . .
O14 O 0.3892(3) 0.9984(3) 0.4181(2) 0.0658(11) Uani 1 1 d . A .
N1 N 0.4191(3) 0.8035(3) -0.0305(2) 0.0411(9) Uani 1 1 d . . .
N2 N 0.6881(3) 0.9529(3) 0.0818(2) 0.0415(9) Uani 1 1 d . . .
N3 N 0.4009(3) 1.0143(3) 0.2923(2) 0.0386(9) Uani 1 1 d . . .
C1 C 0.3587(4) 0.7507(4) -0.0582(3) 0.0438(12) Uani 1 1 d . . .
C2 C 0.2823(4) 0.6816(5) -0.0936(3) 0.0640(16) Uani 1 1 d . . .
H2A H 0.2485 0.7087 -0.1462 0.096 Uiso 1 1 calc R . .
H2B H 0.2408 0.6777 -0.0587 0.096 Uiso 1 1 calc R . .
H2C H 0.3060 0.6116 -0.1000 0.096 Uiso 1 1 calc R . .
C3 C 0.7610(4) 0.9731(4) 0.1141(3) 0.0506(13) Uani 1 1 d . . .
C4 C 0.8557(4) 0.9965(7) 0.1575(4) 0.092(3) Uani 1 1 d . . .
H4A H 0.8976 0.9509 0.1383 0.139 Uiso 1 1 calc R . .
H4B H 0.8639 0.9846 0.2149 0.139 Uiso 1 1 calc R . .
H4C H 0.8694 1.0697 0.1486 0.139 Uiso 1 1 calc R . .
C5 C 0.4725(4) 0.6440(4) 0.1659(3) 0.0478(12) Uani 1 1 d . . .
C6 C 0.6492(7) 1.1503(8) 0.3615(5) 0.098(3) Uani 1 1 d . . .
C7 C 0.4071(9) 1.3567(7) 0.1367(6) 0.066(3) Uani 0.700(2) 1 d P A 1
C7A C 0.2925(19) 1.3067(16) 0.1117(14) 0.066(3) Uani 0.300(2) 1 d P A 2
C8 C 0.1319(4) 0.9637(7) 0.0948(5) 0.081(2) Uani 1 1 d . . .
C9 C 0.3310(5) 1.0910(5) 0.3008(3) 0.0712(19) Uani 1 1 d . A .
H9A H 0.2715 1.0777 0.2607 0.085 Uiso 1 1 calc R . .
H9B H 0.3513 1.1630 0.2934 0.085 Uiso 1 1 calc R . .
C10 C 0.3217(5) 1.0762(5) 0.3838(4) 0.0698(18) Uani 1 1 d . . .
H10A H 0.3345 1.1423 0.4146 0.084 Uiso 1 1 calc R A .
H10B H 0.2590 1.0519 0.3828 0.084 Uiso 1 1 calc R . .
C11 C 0.4299(4) 0.9702(4) 0.3608(3) 0.0506(13) Uani 1 1 d . A .
C12 C 0.5071(4) 0.8925(5) 0.3882(3) 0.0641(16) Uani 1 1 d . . .
H12A H 0.5390 0.8832 0.3455 0.077 Uiso 1 1 calc R A .
H12B H 0.5524 0.9199 0.4363 0.077 Uiso 1 1 calc R . .
C13 C 0.4718(6) 0.7894(6) 0.4073(5) 0.107(3) Uani 1 1 d . A .
H13A H 0.4201 0.7674 0.3626 0.160 Uiso 1 1 calc R . .
H13B H 0.4509 0.7957 0.4560 0.160 Uiso 1 1 calc R . .
H13C H 0.5212 0.7373 0.4156 0.160 Uiso 1 1 calc R . .

loop_
_atom_site_aniso_label
_atom_site_aniso_U_11
_atom_site_aniso_U_22
_atom_site_aniso_U_33
_atom_site_aniso_U_23
_atom_site_aniso_U_13
_atom_site_aniso_U_12
Sc1 0.0323(4) 0.0238(4) 0.0257(4) 0.0014(3) 0.0069(3) 0.0026(3)
Sc2 0.0334(4) 0.0275(4) 0.0239(4) -0.0003(3) 0.0078(3) 0.0004(3)
S1 0.0367(6) 0.0309(6) 0.0327(6) 0.0092(5) 0.0059(5) 0.0043(5)
S2 0.0451(7) 0.0623(9) 0.0385(7) 0.0025(6) -0.0007(5) -0.0134(6)
S3 0.0584(13) 0.0290(9) 0.0483(10) -0.0003(7) 0.0242(10) 0.0071(8)
S3A 0.0584(13) 0.0290(9) 0.0483(10) -0.0003(7) 0.0242(10) 0.0071(8)
S4 0.0396(7) 0.0519(8) 0.0614(8) -0.0120(7) 0.0180(6) -0.0078(6)
F1 0.065(2) 0.0539(18) 0.0633(19) 0.0099(16) -0.0042(16) -0.0205(16)
F2 0.092(3) 0.0349(17) 0.117(3) -0.0038(19) 0.029(2) 0.0059(18)
F3 0.097(3) 0.069(2) 0.070(2) 0.0233(18) 0.027(2) -0.025(2)
F4 0.225(7) 0.227(7) 0.056(3) -0.015(4) 0.047(3) -0.107(6)
F5 0.134(4) 0.138(4) 0.093(3) -0.056(3) 0.011(3) -0.080(3)
F6 0.102(4) 0.232(8) 0.273(9) -0.198(7) 0.059(5) -0.025(5)
F7 0.221(7) 0.064(3) 0.077(3) -0.024(3) 0.061(4) 0.014(4)
F7A 0.221(7) 0.064(3) 0.077(3) -0.024(3) 0.061(4) 0.014(4)
F8 0.066(3) 0.055(3) 0.111(4) -0.023(3) 0.027(3) -0.010(3)
F8A 0.066(3) 0.055(3) 0.111(4) -0.023(3) 0.027(3) -0.010(3)
F9 0.182(6) 0.032(3) 0.100(4) 0.010(3) 0.040(4) 0.023(3)
F9A 0.182(6) 0.032(3) 0.100(4) 0.010(3) 0.040(4) 0.023(3)
F10 0.089(3) 0.149(4) 0.144(4) -0.064(4) 0.065(3) 0.006(3)
F11 0.077(3) 0.156(5) 0.131(4) 0.025(4) -0.006(3) 0.040(3)
F12 0.044(2) 0.164(5) 0.183(5) -0.050(4) 0.039(3) -0.027(3)
O1 0.0304(15) 0.0230(14) 0.0252(13) 0.0002(11) 0.0075(11) 0.0005(11)
O2 0.0404(17) 0.0326(16) 0.0348(16) 0.0071(13) 0.0089(13) 0.0052(14)
O3 0.0396(17) 0.0319(16) 0.0423(17) 0.0073(14) 0.0139(14) 0.0048(14)
O4 0.048(2) 0.054(2) 0.0360(17) 0.0099(15) 0.0026(15) 0.0096(16)
O5 0.047(2) 0.062(2) 0.0331(17) -0.0069(16) 0.0053(15) -0.0158(17)
O6 0.055(3) 0.113(4) 0.115(4) -0.014(3) -0.013(3) 0.013(3)
O7 0.127(4) 0.130(5) 0.075(3) 0.051(3) -0.013(3) -0.073(4)
O8 0.076(2) 0.0312(17) 0.0396(18) 0.0008(14) 0.0214(17) 0.0112(17)
O9 0.090(3) 0.0400(19) 0.0439(19) 0.0069(16) 0.0307(19) 0.0288(19)
O10 0.052(4) 0.044(3) 0.081(4) -0.019(3) 0.027(3) 0.002(3)
O10A 0.052(4) 0.044(3) 0.081(4) -0.019(3) 0.027(3) 0.002(3)
O11 0.0321(16) 0.0438(18) 0.0405(17) 0.0016(14) 0.0087(13) -0.0002(14)
O12 0.091(3) 0.087(4) 0.125(4) 0.049(3) 0.009(3) -0.033(3)
O13 0.069(3) 0.127(4) 0.096(3) -0.068(3) 0.032(3) -0.030(3)
O14 0.093(3) 0.073(3) 0.042(2) 0.0046(19) 0.036(2) 0.016(2)
N1 0.050(2) 0.033(2) 0.036(2) -0.0016(17) 0.0031(18) -0.0053(19)
N2 0.035(2) 0.042(2) 0.045(2) 0.0001(19) 0.0078(19) -0.0008(18)
N3 0.046(2) 0.043(2) 0.0273(19) 0.0006(17) 0.0112(16) 0.0067(18)
C1 0.054(3) 0.038(3) 0.035(2) 0.001(2) 0.005(2) -0.004(2)
C2 0.063(4) 0.067(4) 0.054(3) -0.009(3) 0.001(3) -0.031(3)
C3 0.040(3) 0.058(3) 0.053(3) -0.014(3) 0.012(2) -0.005(3)
C4 0.038(3) 0.145(7) 0.089(5) -0.054(5) 0.007(3) -0.021(4)
C5 0.057(3) 0.036(3) 0.050(3) 0.008(2) 0.013(3) -0.003(2)
C6 0.105(7) 0.118(7) 0.068(5) -0.039(5) 0.017(4) -0.054(6)
C7 0.098(7) 0.029(4) 0.074(6) -0.012(4) 0.029(6) 0.010(5)
C7A 0.098(7) 0.029(4) 0.074(6) -0.012(4) 0.029(6) 0.010(5)
C8 0.043(4) 0.116(6) 0.084(5) -0.028(5) 0.016(3) -0.004(4)
C9 0.077(4) 0.092(5) 0.047(3) -0.004(3) 0.023(3) 0.041(4)
C10 0.084(4) 0.078(4) 0.059(4) 0.007(3) 0.038(3) 0.030(4)
C11 0.063(3) 0.054(3) 0.042(3) -0.004(2) 0.029(3) 0.002(3)
C12 0.069(4) 0.078(4) 0.044(3) 0.006(3) 0.012(3) 0.011(3)
C13 0.105(6) 0.095(6) 0.144(7) 0.060(6) 0.074(6) 0.039(5)

loop_
_atom_type_symbol
_atom_type_description
_atom_type_scat_dispersion_real
_atom_type_scat_dispersion_imag
_atom_type_scat_source
C C 0.0033 0.0016 'International Tables Vol C Tables 4.2.6.8 and 6.1.1.4'
H H 0.0000 0.0000 'International Tables Vol C Tables 4.2.6.8 and 6.1.1.4'
F F 0.0171 0.0103 'International Tables Vol C Tables 4.2.6.8 and 6.1.1.4'
N N 0.0061 0.0033 'International Tables Vol C Tables 4.2.6.8 and 6.1.1.4'
O O 0.0106 0.0060 'International Tables Vol C Tables 4.2.6.8 and 6.1.1.4'
S S 0.1246 0.1234 'International Tables Vol C Tables 4.2.6.8 and 6.1.1.4'
Sc Sc 0.2519 0.3716 'International Tables Vol C Tables 4.2.6.8 and 6.1.1.4'

loop_
_geom_angle_atom_site_label_1
_geom_angle_atom_site_label_2
_geom_angle_atom_site_label_3
_geom_angle
_geom_angle_site_symmetry_1
_geom_angle_site_symmetry_3
O1 Sc1 O1 83.62(11) 3_675 .
O1 Sc1 O9 178.81(14) 3_675 3_675
O1 Sc1 O9 96.33(12) . 3_675
O1 Sc1 O2 96.51(11) 3_675 .
O1 Sc1 O2 179.19(12) . .
O9 Sc1 O2 83.52(12) 3_675 .
O1 Sc1 N1 93.21(13) 3_675 .
O1 Sc1 N1 93.78(12) . .
O9 Sc1 N1 85.60(16) 3_675 .
O2 Sc1 N1 85.42(13) . .
O1 Sc1 N2 96.59(13) 3_675 .
O1 Sc1 N2 96.26(13) . .
O9 Sc1 N2 84.60(15) 3_675 .
O2 Sc1 N2 84.52(13) . .
N1 Sc1 N2 166.68(14) . .
O1 Sc1 Sc1 41.81(7) 3_675 3_675
O1 Sc1 Sc1 41.81(8) . 3_675
O9 Sc1 Sc1 138.13(10) 3_675 3_675
O2 Sc1 Sc1 138.32(9) . 3_675
N1 Sc1 Sc1 94.69(10) . 3_675
N2 Sc1 Sc1 98.64(11) . 3_675
O1 Sc1 Sc2 24.38(7) 3_675 .
O1 Sc1 Sc2 107.98(8) . .
O9 Sc1 Sc2 155.60(9) 3_675 .
O2 Sc1 Sc2 72.15(8) . .
N1 Sc1 Sc2 90.53(11) . .
N2 Sc1 Sc2 94.68(11) . .
Sc1 Sc1 Sc2 66.17(3) 3_675 .
O1 Sc1 Sc2 107.70(8) 3_675 3_675
O1 Sc1 Sc2 24.10(8) . 3_675
O9 Sc1 Sc2 72.27(9) 3_675 3_675
O2 Sc1 Sc2 155.78(9) . 3_675
N1 Sc1 Sc2 93.28(10) . 3_675
N2 Sc1 Sc2 92.31(11) . 3_675
Sc1 Sc1 Sc2 65.90(3) 3_675 3_675
Sc2 Sc1 Sc2 132.07(2) . 3_675
O1 Sc2 O5 93.79(12) 3_675 .
O1 Sc2 O11 92.74(12) 3_675 .
O5 Sc2 O11 173.12(13) . .
O1 Sc2 O8 93.75(12) 3_675 .
O5 Sc2 O8 92.61(15) . .
O11 Sc2 O8 89.13(14) . .
O1 Sc2 O3 94.05(11) 3_675 .
O5 Sc2 O3 88.30(13) . .
O11 Sc2 O3 89.07(12) . .
O8 Sc2 O3 172.06(13) . .
O1 Sc2 N3 176.79(13) 3_675 .
O5 Sc2 N3 86.03(13) . .
O11 Sc2 N3 87.57(13) . .
O8 Sc2 N3 83.05(13) . .
O3 Sc2 N3 89.15(13) . .
O1 Sc2 Sc1 24.11(7) 3_675 .
O5 Sc2 Sc1 86.86(10) . .
O11 Sc2 Sc1 98.27(9) . .
O8 Sc2 Sc1 117.14(9) . .
O3 Sc2 Sc1 70.78(8) . .
N3 Sc2 Sc1 158.89(10) . .
O1 Sc2 Sc1 23.84(7) 3_675 3_675
O5 Sc2 Sc1 101.28(10) . 3_675
O11 Sc2 Sc1 85.58(9) . 3_675
O8 Sc2 Sc1 70.95(9) . 3_675
O3 Sc2 Sc1 116.60(9) . 3_675
N3 Sc2 Sc1 153.18(10) . 3_675
Sc1 Sc2 Sc1 47.93(2) . 3_675
O4 S1 O2 116.1(2) . .
O4 S1 O3 115.7(2) . .
O2 S1 O3 111.12(17) . .
O4 S1 C5 105.3(2) . .
O2 S1 C5 103.9(2) . .
O3 S1 C5 102.8(2) . .
O7 S2 O6 116.0(4) . .
O7 S2 O5 112.9(2) . .
O6 S2 O5 113.1(3) . .
O7 S2 C6 104.4(4) . .
O6 S2 C6 105.9(4) . .
O5 S2 C6 102.9(3) . .
O10 S3 O9 121.3(3) . .
O10 S3 O8 118.8(3) . .
O9 S3 O8 109.0(2) . .
O10 S3 C7 102.5(5) . .
O9 S3 C7 100.2(4) . .
O8 S3 C7 100.4(4) . .
O10A S3A O8 123.7(10) . .
O10A S3A O9 131.7(10) . .
O8 S3A O9 101.6(3) . .
O10A S3A C7A 97.8(11) . .
O8 S3A C7A 97.9(8) . .
O9 S3A C7A 91.1(8) . .
O13 S4 O12 118.1(4) . .
O13 S4 O11 113.8(3) . .
O12 S4 O11 112.2(2) . .
O13 S4 C8 105.1(3) . .
O12 S4 C8 104.1(4) . .
O11 S4 C8 101.1(3) . .
Sc1 O1 Sc1 96.38(11) 3_675 .
Sc1 O1 Sc2 131.51(14) 3_675 3_675
Sc1 O1 Sc2 132.06(14) . 3_675
S1 O2 Sc1 138.21(19) . .
S1 O3 Sc2 136.83(19) . .
S2 O5 Sc2 153.6(2) . .
S3 O8 S3A 35.9(2) . .
S3 O8 Sc2 134.5(2) . .
S3A O8 Sc2 143.8(3) . .
S3 O9 S3A 34.49(19) . .
S3 O9 Sc1 139.1(2) . 3_675
S3A O9 Sc1 128.2(3) . 3_675
S4 O11 Sc2 144.9(2) . .
C11 O14 C10 107.1(4) . .
C1 N1 Sc1 174.9(4) . .
C3 N2 Sc1 174.3(4) . .
C11 N3 C9 106.1(4) . .
C11 N3 Sc2 133.6(3) . .
C9 N3 Sc2 120.1(3) . .
N1 C1 C2 179.1(6) . .
C1 C2 H2A 109.5 . .
C1 C2 H2B 109.5 . .
H2A C2 H2B 109.5 . .
C1 C2 H2C 109.5 . .
H2A C2 H2C 109.5 . .
H2B C2 H2C 109.5 . .
N2 C3 C4 178.2(7) . .
C3 C4 H4A 109.5 . .
C3 C4 H4B 109.5 . .
H4A C4 H4B 109.5 . .
C3 C4 H4C 109.5 . .
H4A C4 H4C 109.5 . .
H4B C4 H4C 109.5 . .
F3 C5 F1 108.8(5) . .
F3 C5 F2 108.7(4) . .
F1 C5 F2 109.1(5) . .
F3 C5 S1 110.2(4) . .
F1 C5 S1 111.5(3) . .
F2 C5 S1 108.3(4) . .
F6 C6 F5 109.2(8) . .
F6 C6 F4 108.1(9) . .
F5 C6 F4 107.7(7) . .
F6 C6 S2 113.0(6) . .
F5 C6 S2 111.3(6) . .
F4 C6 S2 107.4(7) . .
F7 C7 F9 108.8(7) . .
F7 C7 F8 109.4(10) . .
F9 C7 F8 108.9(8) . .
F7 C7 S3 112.3(8) . .
F9 C7 S3 108.5(7) . .
F8 C7 S3 108.9(5) . .
F7A C7A F9A 113.5(17) . .
F7A C7A F8A 111(2) . .
F9A C7A F8A 106(2) . .
F7A C7A S3A 112.1(19) . .
F9A C7A S3A 110.9(19) . .
F8A C7A S3A 103.1(13) . .
F10 C8 F12 109.0(6) . .
F10 C8 F11 106.5(7) . .
F12 C8 F11 108.7(6) . .
F10 C8 S4 114.5(5) . .
F12 C8 S4 109.0(6) . .
F11 C8 S4 108.9(5) . .
N3 C9 C10 105.3(5) . .
N3 C9 H9A 110.7 . .
C10 C9 H9A 110.7 . .
N3 C9 H9B 110.7 . .
C10 C9 H9B 110.7 . .
H9A C9 H9B 108.8 . .
O14 C10 C9 104.4(4) . .
O14 C10 H10A 110.9 . .
C9 C10 H10A 110.9 . .
O14 C10 H10B 110.9 . .
C9 C10 H10B 110.9 . .
H10A C10 H10B 108.9 . .
N3 C11 O14 117.0(5) . .
N3 C11 C12 128.8(5) . .
O14 C11 C12 114.2(4) . .
C13 C12 C11 111.2(5) . .
C13 C12 H12A 109.4 . .
C11 C12 H12A 109.4 . .
C13 C12 H12B 109.4 . .
C11 C12 H12B 109.4 . .
H12A C12 H12B 108.0 . .
C12 C13 H13A 109.5 . .
C12 C13 H13B 109.5 . .
H13A C13 H13B 109.5 . .
C12 C13 H13C 109.5 . .
H13A C13 H13C 109.5 . .
H13B C13 H13C 109.5 . .

loop_
_geom_bond_atom_site_label_1
_geom_bond_atom_site_label_2
_geom_bond_distance
_geom_bond_site_symmetry_2
Sc1 O1 2.010(3) 3_675
Sc1 O1 2.009(3) .
Sc1 O9 2.146(3) 3_675
Sc1 O2 2.167(3) .
Sc1 N1 2.225(4) .
Sc1 N2 2.236(4) .
Sc1 Sc1 2.9955(15) 3_675
Sc1 Sc2 3.6836(11) .
Sc1 Sc2 3.6915(11) 3_675
Sc2 O1 2.030(3) 3_675
Sc2 O5 2.078(3) .
Sc2 O11 2.087(3) .
Sc2 O8 2.111(3) .
Sc2 O3 2.122(3) .
Sc2 N3 2.281(4) .
Sc2 Sc1 3.6915(11) 3_675
S1 O4 1.411(3) .
S1 O2 1.452(3) .
S1 O3 1.460(3) .
S1 C5 1.828(5) .
S2 O7 1.399(5) .
S2 O6 1.410(5) .
S2 O5 1.463(3) .
S2 C6 1.788(8) .
S3 O10 1.434(6) .
S3 O9 1.460(4) .
S3 O8 1.489(4) .
S3 C7 1.784(10) .
S3A O10A 1.37(2) .
S3A O8 1.492(5) .
S3A O9 1.604(6) .
S3A C7A 1.86(3) .
S4 O13 1.404(4) .
S4 O12 1.426(5) .
S4 O11 1.467(3) .
S4 C8 1.790(7) .
F1 C5 1.311(6) .
F2 C5 1.324(6) .
F3 C5 1.307(6) .
F4 C6 1.345(10) .
F5 C6 1.319(8) .
F6 C6 1.262(11) .
F7 C7 1.284(11) .
F7A C7A 1.25(2) .
F8 C7 1.382(12) .
F8A C7A 1.49(3) .
F9 C7 1.353(11) .
F9A C7A 1.26(2) .
F10 C8 1.273(8) .
F11 C8 1.346(9) .
F12 C8 1.342(8) .
O1 Sc1 2.010(3) 3_675
O1 Sc2 2.030(3) 3_675
O9 Sc1 2.146(3) 3_675
O14 C11 1.346(6) .
O14 C10 1.434(7) .
N1 C1 1.132(6) .
N2 C3 1.121(6) .
N3 C11 1.281(6) .
N3 C9 1.474(6) .
C1 C2 1.450(7) .
C2 H2A 0.9800 .
C2 H2B 0.9800 .
C2 H2C 0.9800 .
C3 C4 1.455(7) .
C4 H4A 0.9800 .
C4 H4B 0.9800 .
C4 H4C 0.9800 .
C9 C10 1.493(8) .
C9 H9A 0.9900 .
C9 H9B 0.9900 .
C10 H10A 0.9900 .
C10 H10B 0.9900 .
C11 C12 1.506(8) .
C12 C13 1.492(9) .
C12 H12A 0.9900 .
C12 H12B 0.9900 .
C13 H13A 0.9800 .
C13 H13B 0.9800 .
C13 H13C 0.9800 .
